data_4319188
loop_
_publ_author_name
'Wenfu Yan'
'Jihong Yu'
'Zhan Shi'
'Ruren Xu'

_publ_contact_author
;
XU, Ruren
Key Lab of Inorganic Synthesis and Preparative Chemistry
Department of Chemistry
Jilin University
Changchun 130023
P. R. China
;
_publ_contact_author_email rrxu@mail.jlu.edu.cn
_publ_contact_author_fax '86 431 5671974'
_publ_contact_author_phone '86 431 8922331 2479'
_publ_section_title
;
 A New Fluoroaluminophosphate Chain with an Al/P Ratio of Unity
;
_journal_name_full 'Inorganic Chemistry'
_journal_page_first 379
_journal_page_last 383
_journal_paper_doi 10.1021/ic000879j
_journal_volume 40
_journal_year 2001
_chemical_formula_sum 'C4 H11 Al F N O4 P'
_chemical_formula_weight 214.09
_chemical_name_systematic
; 
 ? 
;
_space_group_IT_number 2
_symmetry_cell_setting triclinic
_symmetry_space_group_name_Hall '-P 1'
_symmetry_space_group_name_H-M 'P -1'
_atom_sites_solution_hydrogens geom
_atom_sites_solution_primary direct
_atom_sites_solution_secondary difmap
_audit_creation_method SHELXL-97
_cell_angle_alpha 65.949(4)
_cell_angle_beta 88.218(4)
_cell_angle_gamma 77.19
_cell_formula_units_Z 2
_cell_length_a 5.0306(8)
_cell_length_b 9.3626(15)
_cell_length_c 10.6131(17)
_cell_measurement_temperature 293(2)
_cell_volume 444.13(12)
_computing_cell_refinement 'Bruker SMART'
_computing_data_collection 'Bruker SMART'
_computing_data_reduction 'Bruker SAINT'
_computing_molecular_graphics SHELXP-97
_computing_publication_material SHELXTL
_computing_structure_refinement 'SHELXL-97 (Sheldrick, 1997)'
_computing_structure_solution 'SHELXS-97 (Sheldrick, 1990)'
_diffrn_ambient_temperature 293(2)
_diffrn_measured_fraction_theta_full 0.995
_diffrn_measured_fraction_theta_max 0.995
_diffrn_radiation_monochromator graphite
_diffrn_radiation_source 'fine-focus sealed tube'
_diffrn_radiation_type MoK\a
_diffrn_radiation_wavelength 0.71073
_diffrn_reflns_av_R_equivalents 0.0997
_diffrn_reflns_av_sigmaI/netI 0.0794
_diffrn_reflns_limit_h_max 5
_diffrn_reflns_limit_h_min -5
_diffrn_reflns_limit_k_max 10
_diffrn_reflns_limit_k_min -10
_diffrn_reflns_limit_l_max 11
_diffrn_reflns_limit_l_min -10
_diffrn_reflns_number 2214
_diffrn_reflns_theta_full 23.27
_diffrn_reflns_theta_max 23.27
_diffrn_reflns_theta_min 2.11
_exptl_absorpt_coefficient_mu 0.402
_exptl_crystal_density_diffrn 1.601
_exptl_crystal_density_method 'not measured'
_exptl_crystal_F_000 222
_exptl_crystal_size_max 0.800
_exptl_crystal_size_mid 0.120
_exptl_crystal_size_min 0.120
_refine_diff_density_max 0.899
_refine_diff_density_min -0.500
_refine_diff_density_rms 0.129
_refine_ls_extinction_method none
_refine_ls_goodness_of_fit_ref 1.025
_refine_ls_hydrogen_treatment mixed
_refine_ls_matrix_type full
_refine_ls_number_parameters 153
_refine_ls_number_reflns 1279
_refine_ls_number_restraints 0
_refine_ls_restrained_S_all 1.025
_refine_ls_R_factor_all 0.0783
_refine_ls_R_factor_gt 0.0646
_refine_ls_shift/su_max 0.000
_refine_ls_shift/su_mean 0.000
_refine_ls_structure_factor_coef Fsqd
_refine_ls_weighting_details 'calc w=1/[\s^2^(Fo^2^)+(0.1130P)^2^+0.0000P] where P=(Fo^2^+2Fc^2^)/3'
_refine_ls_weighting_scheme calc
_refine_ls_wR_factor_gt 0.1536
_refine_ls_wR_factor_ref 0.1644
_reflns_number_gt 1013
_reflns_number_total 1279
_reflns_threshold_expression >2sigma(I)
_cod_data_source_file ic000879j.cif
_cod_data_source_block AlPO-CJ8
_cod_depositor_comments
;
The following automatic conversions were performed:
data name '_publ_contact_autor' replaced with '_publ_contact_author'
as specified in the replacement file
'/home/antanas/src/cod-tools/trunk/data/replacement-values/replacement_tags.lst'.

Automatic conversion script
Id: cif_correct_tags 4998 2017-03-02 13:24:31Z antanas 
;
_cod_original_cell_volume 444.14(12)
_cod_database_code 4319188

loop_
_symmetry_equiv_pos_as_xyz
'x, y, z'
'-x, -y, -z'

loop_
_atom_site_label
_atom_site_type_symbol
_atom_site_fract_x
_atom_site_fract_y
_atom_site_fract_z
_atom_site_U_iso_or_equiv
_atom_site_adp_type
_atom_site_occupancy
_atom_site_symmetry_multiplicity
_atom_site_calc_flag
_atom_site_refinement_flags
_atom_site_disorder_assembly
_atom_site_disorder_group
P1 P 0.2834(2) 0.39192(13) 0.38531(12) 0.0258(5) Uani 1 1 d . . .
Al1 Al 0.3080(3) 0.39368(15) 0.67698(13) 0.0245(5) Uani 1 1 d . . .
F1 F 0.2834(6) 0.2371(4) 0.8187(3) 0.0524(9) Uani 1 1 d . . .
O1 O -0.0274(6) 0.4447(4) 0.3561(4) 0.0357(9) Uani 1 1 d . . .
O2 O 0.3910(6) 0.2578(4) 0.3417(3) 0.0339(9) Uani 1 1 d . . .
O3 O 0.4047(6) 0.5384(4) 0.3087(4) 0.0371(9) Uani 1 1 d . . .
O4 O 0.3438(7) 0.3341(4) 0.5415(3) 0.0406(9) Uani 1 1 d . . .
N1 N 0.9328(9) 0.1370(4) 0.3120(4) 0.0278(9) Uani 1 1 d . . .
C1 C 0.821(2) 0.2911(9) 0.0648(7) 0.070(2) Uani 1 1 d . . .
C2 C 1.1847(15) 0.0365(11) 0.1504(8) 0.066(2) Uani 1 1 d . . .
C3 C 0.9144(10) 0.1229(6) 0.1757(5) 0.0358(12) Uani 1 1 d . . .
C4 C 1.0035(12) -0.0155(6) 0.4356(5) 0.0344(12) Uani 1 1 d . . .
H1A H 1.067(12) 0.193(7) 0.304(6) 0.051(17) Uiso 1 1 d . . .
H1B H 0.765(12) 0.184(6) 0.327(5) 0.041(15) Uiso 1 1 d . . .
H1C H 0.930(17) 0.382(10) 0.063(9) 0.12(3) Uiso 1 1 d . . .
H1D H 0.807(14) 0.280(8) -0.018(8) 0.08(2) Uiso 1 1 d . . .
H1E H 0.680(18) 0.325(10) 0.094(9) 0.11(4) Uiso 1 1 d . . .
H2A H 1.339(19) 0.113(11) 0.133(9) 0.12(3) Uiso 1 1 d . . .
H2B H 1.256(15) -0.068(10) 0.207(8) 0.08(2) Uiso 1 1 d . . .
H2C H 1.196(12) 0.031(7) 0.073(7) 0.053(17) Uiso 1 1 d . . .
H3 H 0.769(10) 0.056(6) 0.180(5) 0.039(13) Uiso 1 1 d . . .
H4A H 1.207(12) -0.066(6) 0.431(6) 0.052(16) Uiso 1 1 d . . .
H4B H 0.882(11) -0.087(6) 0.447(5) 0.047(15) Uiso 1 1 d . . .

loop_
_atom_site_aniso_label
_atom_site_aniso_U_11
_atom_site_aniso_U_22
_atom_site_aniso_U_33
_atom_site_aniso_U_23
_atom_site_aniso_U_13
_atom_site_aniso_U_12
P1 0.0193(7) 0.0305(7) 0.0343(8) -0.0219(6) -0.0030(5) -0.0011(5)
Al1 0.0215(8) 0.0270(8) 0.0263(8) -0.0126(6) -0.0018(6) -0.0046(6)
F1 0.057(2) 0.0454(18) 0.0422(19) -0.0071(15) 0.0115(15) -0.0090(16)
O1 0.0183(18) 0.0422(19) 0.056(2) -0.0313(17) -0.0006(15) -0.0037(14)
O2 0.0275(18) 0.0379(18) 0.046(2) -0.0300(16) 0.0014(15) -0.0019(14)
O3 0.0241(17) 0.0396(19) 0.046(2) -0.0155(16) -0.0078(15) -0.0069(15)
O4 0.044(2) 0.0417(19) 0.041(2) -0.0266(16) -0.0058(17) 0.0000(16)
N1 0.028(2) 0.029(2) 0.031(2) -0.0174(18) 0.0012(18) -0.0042(19)
C1 0.101(7) 0.058(4) 0.031(4) -0.012(3) -0.003(4) 0.010(4)
C2 0.059(5) 0.089(6) 0.044(4) -0.039(4) 0.001(3) 0.015(4)
C3 0.035(3) 0.047(3) 0.032(3) -0.023(2) -0.005(2) -0.006(2)
C4 0.042(3) 0.030(3) 0.031(3) -0.015(2) -0.002(2) -0.002(2)

loop_
_atom_type_symbol
_atom_type_description
_atom_type_scat_dispersion_real
_atom_type_scat_dispersion_imag
_atom_type_scat_source
C C 0.0033 0.0016 'International Tables Vol C Tables 4.2.6.8 and 6.1.1.4'
H H 0.0000 0.0000 'International Tables Vol C Tables 4.2.6.8 and 6.1.1.4'
N N 0.0061 0.0033 'International Tables Vol C Tables 4.2.6.8 and 6.1.1.4'
O O 0.0106 0.0060 'International Tables Vol C Tables 4.2.6.8 and 6.1.1.4'
F F 0.0171 0.0103 'International Tables Vol C Tables 4.2.6.8 and 6.1.1.4'
Al Al 0.0645 0.0514 'International Tables Vol C Tables 4.2.6.8 and 6.1.1.4'
P P 0.1023 0.0942 'International Tables Vol C Tables 4.2.6.8 and 6.1.1.4'

loop_
_geom_angle_atom_site_label_1
_geom_angle_atom_site_label_2
_geom_angle_atom_site_label_3
_geom_angle
_geom_angle_site_symmetry_1
_geom_angle_site_symmetry_3
_geom_angle_publ_flag
O2 P1 O3 112.73(19) . . ?
O2 P1 O1 108.99(19) . . ?
O3 P1 O1 108.28(18) . . ?
O2 P1 O4 110.23(19) . . ?
O3 P1 O4 108.7(2) . . ?
O1 P1 O4 107.73(19) . . ?
F1 Al1 O4 107.99(17) . . ?
F1 Al1 O3 110.59(17) . 2_666 ?
O4 Al1 O3 108.14(18) . 2_666 ?
F1 Al1 O1 112.13(17) . 2_566 ?
O4 Al1 O1 111.37(18) . 2_566 ?
O3 Al1 O1 106.56(16) 2_666 2_566 ?
P1 O1 Al1 143.5(2) . 2_566 ?
P1 O3 Al1 138.6(2) . 2_666 ?
P1 O4 Al1 143.9(2) . . ?
C4 N1 C3 115.9(4) . . ?
C4 N1 H1A 109(3) . . ?
C3 N1 H1A 105(3) . . ?
C4 N1 H1B 104(3) . . ?
C3 N1 H1B 108(3) . . ?
H1A N1 H1B 116(5) . . ?
C3 C1 H1C 117(5) . . ?
C3 C1 H1D 106(4) . . ?
H1C C1 H1D 117(6) . . ?
C3 C1 H1E 102(6) . . ?
H1C C1 H1E 97(7) . . ?
H1D C1 H1E 118(7) . . ?
C3 C2 H2A 110(4) . . ?
C3 C2 H2B 120(5) . . ?
H2A C2 H2B 112(7) . . ?
C3 C2 H2C 116(4) . . ?
H2A C2 H2C 96(6) . . ?
H2B C2 H2C 100(6) . . ?
C2 C3 C1 112.5(6) . . ?
C2 C3 N1 110.1(5) . . ?
C1 C3 N1 107.2(5) . . ?
C2 C3 H3 108(3) . . ?
C1 C3 H3 110(3) . . ?
N1 C3 H3 109(3) . . ?
N1 C4 C4 110.4(5) . 2_756 ?
N1 C4 H4A 106(3) . . ?
C4 C4 H4A 105(3) 2_756 . ?
N1 C4 H4B 114(3) . . ?
C4 C4 H4B 107(3) 2_756 . ?
H4A C4 H4B 114(4) . . ?

loop_
_geom_bond_atom_site_label_1
_geom_bond_atom_site_label_2
_geom_bond_distance
_geom_bond_site_symmetry_2
_geom_bond_publ_flag
P1 O2 1.497(3) . ?
P1 O3 1.532(3) . ?
P1 O1 1.532(3) . ?
P1 O4 1.536(4) . ?
Al1 F1 1.642(3) . ?
Al1 O4 1.733(3) . ?
Al1 O3 1.737(3) 2_666 ?
Al1 O1 1.748(3) 2_566 ?
O1 Al1 1.748(3) 2_566 ?
O3 Al1 1.737(3) 2_666 ?
N1 C4 1.471(6) . ?
N1 C3 1.513(6) . ?
N1 H1A 0.93(6) . ?
N1 H1B 0.90(6) . ?
C1 C3 1.511(8) . ?
C1 H1C 1.10(9) . ?
C1 H1D 0.94(8) . ?
C1 H1E 0.82(9) . ?
C2 C3 1.497(8) . ?
C2 H2A 1.13(10) . ?
C2 H2B 0.91(8) . ?
C2 H2C 0.85(7) . ?
C3 H3 1.05(5) . ?
C4 C4 1.506(10) 2_756 ?
C4 H4A 1.04(6) . ?
C4 H4B 0.97(6) . ?

loop_
_geom_hbond_atom_site_label_D
_geom_hbond_atom_site_label_H
_geom_hbond_atom_site_label_A
_geom_hbond_distance_DH
_geom_hbond_distance_HA
_geom_hbond_distance_DA
_geom_hbond_angle_DHA
_geom_hbond_site_symmetry_A
N1 H1A O2 0.93(6) 1.96(6) 2.860(5) 163(5) 1_655
N1 H1A O1 0.93(6) 2.58(6) 3.149(5) 121(4) 1_655
N1 H1B O2 0.90(6) 1.88(6) 2.771(5) 169(5) .
